data_4509902
loop_
_publ_author_name
'Li, Bao'
'Chen, Xi'
'Yu, Fan'
'Yu, Wenjing'
'Zhang, Tianle'
'Sun, Di'

_publ_section_title
;
 Luminescent Response of One Anionic Metal--Organic Framework Based on
 Novel Octa-nuclear Zinc Cluster to Exchanged Cations
;
_journal_issue 2
_journal_name_full 'Crystal Growth &amp; Design'
_journal_page_first 410
_journal_paper_doi 10.1021/cg401766j
_journal_volume 14
_journal_year 2014
_chemical_formula_sum 'C168 H96 N12 O79 P12 Zn11'
_chemical_formula_weight 4637.50
_chemical_name_systematic
; 
 ? 
;
_space_group_IT_number 167
_symmetry_cell_setting trigonal
_symmetry_space_group_name_Hall '-R 3 2"c'
_symmetry_space_group_name_H-M 'R -3 c :H'
_atom_sites_solution_hydrogens geom
_atom_sites_solution_primary direct
_atom_sites_solution_secondary difmap
_audit_creation_method SHELXL-97
_cell_angle_alpha 90.00
_cell_angle_beta 90.00
_cell_angle_gamma 120.00
_cell_formula_units_Z 12
_cell_length_a 34.0012(30)
_cell_length_b 34.0012(30)
_cell_length_c 154.0023(50)
_cell_measurement_temperature 173(2)
_cell_volume 154186(2)
_computing_structure_refinement 'SHELXL-97 (Sheldrick, 1997)'
_computing_structure_solution 'SHELXS-97 (Sheldrick, 1990)'
_diffrn_ambient_temperature 173(2)
_diffrn_measured_fraction_theta_full 0.954
_diffrn_measured_fraction_theta_max 0.954
_diffrn_radiation_monochromator graphite
_diffrn_radiation_source 'fine-focus sealed tube'
_diffrn_radiation_type MoK\a
_diffrn_radiation_wavelength 0.71073
_diffrn_reflns_av_R_equivalents 0.0000
_diffrn_reflns_av_sigmaI/netI 0.0648
_diffrn_reflns_limit_h_max 0
_diffrn_reflns_limit_h_min -29
_diffrn_reflns_limit_k_max 34
_diffrn_reflns_limit_k_min 0
_diffrn_reflns_limit_l_max 153
_diffrn_reflns_limit_l_min -152
_diffrn_reflns_number 17574
_diffrn_reflns_theta_full 21.00
_diffrn_reflns_theta_max 21.00
_diffrn_reflns_theta_min 2.22
_exptl_absorpt_coefficient_mu 0.577
_exptl_absorpt_correction_T_max 0.9445
_exptl_absorpt_correction_T_min 0.9184
_exptl_absorpt_correction_type multi-scan
_exptl_crystal_colour COLORLESS
_exptl_crystal_density_diffrn 0.599
_exptl_crystal_density_method 'not measured'
_exptl_crystal_description BLOCK
_exptl_crystal_F_000 27957
_exptl_crystal_size_max 0.15
_exptl_crystal_size_mid 0.15
_exptl_crystal_size_min 0.10
_refine_diff_density_max 0.705
_refine_diff_density_min -0.354
_refine_diff_density_rms 0.056
_refine_ls_extinction_method none
_refine_ls_goodness_of_fit_ref 1.173
_refine_ls_hydrogen_treatment mixed
_refine_ls_matrix_type full
_refine_ls_number_parameters 829
_refine_ls_number_reflns 17574
_refine_ls_number_restraints 658
_refine_ls_restrained_S_all 1.202
_refine_ls_R_factor_all 0.2588
_refine_ls_R_factor_gt 0.1401
_refine_ls_shift/su_max 0.008
_refine_ls_shift/su_mean 0.001
_refine_ls_structure_factor_coef Fsqd
_refine_ls_weighting_details 'calc w=1/[\s^2^(Fo^2^)+(0.2000P)^2^+0.0000P] where P=(Fo^2^+2Fc^2^)/3'
_refine_ls_weighting_scheme calc
_refine_ls_wR_factor_gt 0.3510
_refine_ls_wR_factor_ref 0.4341
_reflns_number_gt 5817
_reflns_number_total 17574
_reflns_threshold_expression >2sigma(I)
_cod_data_source_file cg401766j_si_002.cif
_cod_data_source_block p
_cod_depositor_comments
;
The following automatic conversions were performed:

'_symmetry_cell_setting' value 'TRIGONAL' changed to 'trigonal'
according to
/usr/data/users/saulius/automatic-downloads/current/ACS/lib/dictionaries/cif_core.dic
dictionary named 'cif_core.dic' version 2.4.2 from
2011-04-26.

'_exptl_absorpt_correction_type' value 'MULTI-SCAN'
changed to 'multi-scan' according to
/usr/data/users/saulius/automatic-downloads/current/ACS/lib/dictionaries/cif_core.dic
dictionary named 'cif_core.dic' version 2.4.2 from 2011-04-26.

Automatic conversion script
Id: cif_fix_values 2281 2013-09-26 08:29:07Z andrius 
;
_cod_original_cell_volume 154186.00(1988)
_cod_original_sg_symbol_H-M 'R -3 C'
_cod_database_code 4509902

loop_
_symmetry_equiv_pos_as_xyz
'x, y, z'
'-y, x-y, z'
'-x+y, -x, z'
'y, x, -z+1/2'
'-x, -x+y, -z+1/2'
'x-y, -y, -z+1/2'
'x+2/3, y+1/3, z+1/3'
'-y+2/3, x-y+1/3, z+1/3'
'-x+y+2/3, -x+1/3, z+1/3'
'y+2/3, x+1/3, -z+5/6'
'-x+2/3, -x+y+1/3, -z+5/6'
'x-y+2/3, -y+1/3, -z+5/6'
'x+1/3, y+2/3, z+2/3'
'-y+1/3, x-y+2/3, z+2/3'
'-x+y+1/3, -x+2/3, z+2/3'
'y+1/3, x+2/3, -z+7/6'
'-x+1/3, -x+y+2/3, -z+7/6'
'x-y+1/3, -y+2/3, -z+7/6'
'-x, -y, -z'
'y, -x+y, -z'
'x-y, x, -z'
'-y, -x, z-1/2'
'x, x-y, z-1/2'
'-x+y, y, z-1/2'
'-x+2/3, -y+1/3, -z+1/3'
'y+2/3, -x+y+1/3, -z+1/3'
'x-y+2/3, x+1/3, -z+1/3'
'-y+2/3, -x+1/3, z-1/6'
'x+2/3, x-y+1/3, z-1/6'
'-x+y+2/3, y+1/3, z-1/6'
'-x+1/3, -y+2/3, -z+2/3'
'y+1/3, -x+y+2/3, -z+2/3'
'x-y+1/3, x+2/3, -z+2/3'
'-y+1/3, -x+2/3, z+1/6'
'x+1/3, x-y+2/3, z+1/6'
'-x+y+1/3, y+2/3, z+1/6'

loop_
_atom_site_label
_atom_site_type_symbol
_atom_site_fract_x
_atom_site_fract_y
_atom_site_fract_z
_atom_site_U_iso_or_equiv
_atom_site_adp_type
_atom_site_occupancy
_atom_site_symmetry_multiplicity
_atom_site_calc_flag
_atom_site_refinement_flags
Zn1 Zn 0.38662(6) 0.66593(6) 0.509400(9) 0.2288(9) Uani 1 1 d .
Zn2 Zn 0.3333 0.6667 0.526341(15) 0.2286(12) Uani 1 3 d S
Zn3 Zn 0.47997(6) 0.66598(6) 0.502052(9) 0.2368(9) Uani 1 1 d .
Zn4 Zn 0.6667 0.3333 0.449853(15) 0.2442(13) Uani 1 3 d S
Zn5 Zn 0.51858(9) 0.53547(10) 0.405600(16) 0.3469(14) Uani 1 1 d .
O1 O 0.6408(3) 0.3687(3) 0.47071(5) 0.244(3) Uani 1 1 d DU
O2 O 0.6241(4) 0.3446(4) 0.45660(6) 0.277(4) Uani 1 1 d DU
O3 O 0.5364(4) 0.5438(5) 0.41706(7) 0.3469(14) Uani 1 1 d DU
O4 O 0.4640(5) 0.4983(6) 0.42457(11) 0.489(12) Uani 1 1 d DU
O5 O 0.6268(3) 0.3946(3) 0.49105(5) 0.228(3) Uani 1 1 d D
O6 O 0.5663(3) 0.3959(3) 0.49751(5) 0.257(4) Uani 1 1 d D
O7 O 0.4978(6) 0.6621(7) 0.48466(13) 0.487(8) Uani 1 1 d D
O8 O 0.5356(3) 0.6683(3) 0.49847(7) 0.274(4) Uani 1 1 d D
O9 O 0.8033(3) 0.4910(3) 0.48622(5) 0.248(3) Uani 1 1 d DU
O10 O 0.7323(3) 0.4323(3) 0.48269(5) 0.228(3) Uani 1 1 d D
O11 O 0.6616(7) 0.7505(7) 0.43214(9) 0.417(11) Uani 1 1 d D
O12 O 0.6747(7) 0.7911(6) 0.44645(11) 0.425(11) Uani 1 1 d D
O19 O 0.3968(4) 0.6925(3) 0.49820(6) 0.254(4) Uani 1 1 d D
O20 O 0.4684(4) 0.7024(4) 0.49496(7) 0.293(5) Uani 1 1 d D
O21 O 0.5605(9) 0.7235(8) 0.42728(13) 0.608(17) Uani 1 1 d DU
O22 O 0.6011(7) 0.7997(7) 0.43217(10) 0.474(10) Uani 1 1 d DU
O13 O 0.5861(5) 0.5129(5) 0.45981(6) 0.269(4) Uani 1 1 d D
O14 O 0.5969(4) 0.5848(4) 0.45662(7) 0.310(5) Uani 1 1 d DU
O15 O 0.6834(3) 0.5990(3) 0.48377(7) 0.271(4) Uani 1 1 d D
O16 O 0.6831(3) 0.6590(4) 0.47612(7) 0.280(4) Uani 1 1 d D
O17 O 0.7465(4) 0.5856(4) 0.45688(6) 0.279(4) Uani 1 1 d D
O18 O 0.7411(4) 0.6465(5) 0.45245(7) 0.349(7) Uani 1 1 d D
C1 C 0.5941(4) 0.4769(4) 0.46044(8) 0.246(5) Uani 1 1 d DU
C2 C 0.5976(4) 0.4619(4) 0.46879(7) 0.232(4) Uani 1 1 d DU
H2 H 0.5934 0.4753 0.4737 0.279 Uiso 1 1 calc R
C3 C 0.6071(4) 0.4274(4) 0.46956(7) 0.226(4) Uani 1 1 d DU
H3 H 0.6098 0.4171 0.4750 0.271 Uiso 1 1 calc R
C4 C 0.6126(4) 0.4080(4) 0.46197(7) 0.227(4) Uani 1 1 d DU
C5 C 0.6061(5) 0.4204(5) 0.45389(7) 0.251(5) Uani 1 1 d DU
H5 H 0.6063 0.4044 0.4490 0.301 Uiso 1 1 calc R
C6 C 0.5991(5) 0.4570(5) 0.45311(8) 0.263(5) Uani 1 1 d DU
H6 H 0.5979 0.4680 0.4476 0.316 Uiso 1 1 calc R
C7 C 0.6258(4) 0.3745(4) 0.46281(7) 0.241(5) Uani 1 1 d DU
C8 C 0.5764(6) 0.5712(6) 0.44850(9) 0.341(9) Uani 1 1 d DU
C9 C 0.6024(5) 0.5808(6) 0.44130(10) 0.389(10) Uani 1 1 d DU
H9 H 0.6339 0.5968 0.4417 0.466 Uiso 1 1 calc R
C10 C 0.5811(5) 0.5663(7) 0.43321(10) 0.410(10) Uani 1 1 d DU
H10 H 0.5981 0.5713 0.4282 0.492 Uiso 1 1 calc R
C11 C 0.5343(6) 0.5443(6) 0.43290(8) 0.390(10) Uani 1 1 d DU
C12 C 0.5083(5) 0.5318(8) 0.44028(9) 0.403(10) Uani 1 1 d DU
H12 H 0.4769 0.5135 0.4400 0.484 Uiso 1 1 calc R
C13 C 0.5303(5) 0.5475(8) 0.44829(10) 0.380(9) Uani 1 1 d DU
H13 H 0.5136 0.5417 0.4534 0.456 Uiso 1 1 calc R
C14 C 0.5111(5) 0.5284(5) 0.42477(8) 0.345(9) Uani 1 1 d DU
C15 C 0.6642(5) 0.5539(4) 0.48644(7) 0.222(5) Uani 1 1 d DU
C16 C 0.6875(4) 0.5323(4) 0.48485(6) 0.212(4) Uani 1 1 d DU
H16 H 0.7156 0.5472 0.4821 0.254 Uiso 1 1 calc R
C17 C 0.6687(4) 0.4869(4) 0.48742(6) 0.213(4) Uani 1 1 d DU
H17 H 0.6841 0.4711 0.4865 0.255 Uiso 1 1 calc R
C18 C 0.6269(4) 0.4667(3) 0.49128(6) 0.203(4) Uani 1 1 d DU
C19 C 0.6038(4) 0.4885(4) 0.49304(7) 0.227(5) Uani 1 1 d DU
H19 H 0.5760 0.4741 0.4959 0.272 Uiso 1 1 calc R
C20 C 0.6229(4) 0.5331(4) 0.49041(8) 0.241(5) Uani 1 1 d DU
H20 H 0.6076 0.5490 0.4913 0.289 Uiso 1 1 calc R
C21 C 0.6069(4) 0.4192(4) 0.49325(6) 0.215(5) Uani 1 1 d DU
C22 C 0.6477(5) 0.6629(4) 0.48002(11) 0.344(8) Uani 1 1 d DU
C23 C 0.6165(6) 0.6634(6) 0.47395(12) 0.446(8) Uani 1 1 d DU
H23 H 0.6212 0.6629 0.4680 0.536 Uiso 1 1 calc R
C24 C 0.5793(6) 0.6648(7) 0.47706(11) 0.446(8) Uani 1 1 d DU
H24 H 0.5582 0.6654 0.4733 0.536 Uiso 1 1 calc R
C25 C 0.5743(6) 0.6654(6) 0.48583(12) 0.464(10) Uani 1 1 d DU
C26 C 0.6058(5) 0.6670(6) 0.49199(10) 0.379(7) Uani 1 1 d DU
H26 H 0.6024 0.6698 0.4979 0.455 Uiso 1 1 calc R
C27 C 0.6437(6) 0.6640(6) 0.48849(11) 0.393(8) Uani 1 1 d DU
H27 H 0.6648 0.6628 0.4922 0.471 Uiso 1 1 calc R
C28 C 0.5350(6) 0.6655(6) 0.48940(9) 0.487(8) Uani 1 1 d DU
C29 C 0.7519(5) 0.5575(5) 0.46288(7) 0.240(5) Uani 1 1 d DU
C30 C 0.7887(4) 0.5762(4) 0.46832(7) 0.238(5) Uani 1 1 d DU
H30 H 0.8095 0.6072 0.4681 0.285 Uiso 1 1 calc R
C31 C 0.7950(4) 0.5487(4) 0.47416(7) 0.236(5) Uani 1 1 d DU
H31 H 0.8205 0.5606 0.4777 0.283 Uiso 1 1 calc R
C32 C 0.7630(4) 0.5042(4) 0.47458(6) 0.218(5) Uani 1 1 d DU
C33 C 0.7258(4) 0.4838(4) 0.46902(6) 0.230(4) Uani 1 1 d DU
H33 H 0.7050 0.4528 0.4693 0.276 Uiso 1 1 calc R
C34 C 0.7211(4) 0.5116(4) 0.46309(7) 0.233(5) Uani 1 1 d DU
H34 H 0.6970 0.4993 0.4592 0.279 Uiso 1 1 calc R
C35 C 0.7657(4) 0.4761(4) 0.48128(7) 0.233(6) Uani 1 1 d DU
C36 C 0.7238(5) 0.6738(5) 0.44956(12) 0.332(8) Uani 1 1 d DU
C37 C 0.7160(6) 0.6990(6) 0.45581(10) 0.352(8) Uani 1 1 d DU
H37 H 0.7207 0.6964 0.4617 0.422 Uiso 1 1 calc R
C38 C 0.7008(7) 0.7281(6) 0.45290(10) 0.381(8) Uani 1 1 d DU
H38 H 0.6957 0.7458 0.4568 0.457 Uiso 1 1 calc R
C39 C 0.6936(6) 0.7304(6) 0.44426(11) 0.367(9) Uani 1 1 d DU
C40 C 0.7009(8) 0.7039(7) 0.43812(10) 0.377(9) Uani 1 1 d DU
H40 H 0.6943 0.7040 0.4323 0.452 Uiso 1 1 calc R
C41 C 0.7187(6) 0.6775(6) 0.44133(10) 0.347(7) Uani 1 1 d DU
H41 H 0.7271 0.6621 0.4374 0.417 Uiso 1 1 calc R
C42 C 0.6771(5) 0.7593(6) 0.44090(10) 0.395(18) Uani 1 1 d D
C43 C 0.4196(5) 0.7421(4) 0.46739(7) 0.290(7) Uani 1 1 d DU
C44 C 0.3856(4) 0.7364(4) 0.47341(7) 0.258(5) Uani 1 1 d DU
H44 H 0.3613 0.7403 0.4719 0.310 Uiso 1 1 calc R
C45 C 0.3912(4) 0.7244(4) 0.48184(8) 0.253(5) Uani 1 1 d DU
H45 H 0.3699 0.7198 0.4861 0.303 Uiso 1 1 calc R
C46 C 0.4274(4) 0.7194(4) 0.48387(7) 0.238(5) Uani 1 1 d DU
C47 C 0.4608(4) 0.7259(5) 0.47792(8) 0.276(5) Uani 1 1 d DU
H47 H 0.4863 0.7241 0.4795 0.332 Uiso 1 1 calc R
C48 C 0.4532(5) 0.7354(6) 0.46941(8) 0.293(6) Uani 1 1 d DU
H48 H 0.4728 0.7370 0.4650 0.351 Uiso 1 1 calc R
C49 C 0.4317(5) 0.7063(4) 0.49250(7) 0.255(6) Uani 1 1 d D
C50 C 0.4375(6) 0.7467(8) 0.44046(9) 0.398(11) Uani 1 1 d DU
C51 C 0.4750(6) 0.7892(6) 0.44101(11) 0.435(11) Uani 1 1 d DU
H51 H 0.4733 0.8132 0.4435 0.522 Uiso 1 1 calc R
C52 C 0.5168(6) 0.7951(7) 0.43761(12) 0.436(10) Uani 1 1 d DU
H52 H 0.5430 0.8235 0.4378 0.523 Uiso 1 1 calc R
C53 C 0.5176(6) 0.7583(7) 0.43412(10) 0.416(9) Uani 1 1 d DU
C54 C 0.4773(7) 0.7157(7) 0.43349(13) 0.431(10) Uani 1 1 d DU
H54 H 0.4777 0.6911 0.4309 0.518 Uiso 1 1 calc R
C55 C 0.4383(7) 0.7112(7) 0.43667(14) 0.437(11) Uani 1 1 d DU
H55 H 0.4116 0.6834 0.4362 0.525 Uiso 1 1 calc R
C56 C 0.5586(6) 0.7605(7) 0.43114(10) 0.386(10) Uani 1 1 d DU
P1 P 0.6233(3) 0.5639(3) 0.46099(4) 0.278(2) Uani 1 1 d .
N1 N 0.7203(4) 0.6212(5) 0.46835(11) 0.282(5) Uani 1 1 d .
P2 P 0.6780(3) 0.6117(3) 0.47409(4) 0.2558(19) Uani 1 1 d .
N2 N 0.6650(6) 0.5713(6) 0.45527(7) 0.269(5) Uani 1 1 d .
P3 P 0.7133(3) 0.6031(3) 0.45866(4) 0.277(2) Uani 1 1 d .
N3 N 0.6310(6) 0.5796(6) 0.47063(9) 0.251(5) Uani 1 1 d .
P4 P 0.3760(4) 0.7131(4) 0.45270(3) 0.331(3) Uani 1 1 d .
N4 N 0.3837(9) 0.6729(13) 0.45382(10) 0.351(9) Uani 1 1 d .
O23 O 0.4143(5) 0.7543(5) 0.45899(6) 0.350(6) Uani 1 1 d DU
O24 O 0.3963(5) 0.7394(5) 0.44372(6) 0.370(7) Uani 1 1 d D
O25 O 0.3333 0.6667 0.51364(7) 0.222(5) Uani 1 3 d S
O26 O 0.7080(4) 0.3154(4) 0.44212(6) 0.318(5) Uani 1 1 d .
O27 O 0.5042(7) 0.4668(6) 0.40297(14) 0.490(11) Uani 1 1 d .

loop_
_atom_site_aniso_label
_atom_site_aniso_U_11
_atom_site_aniso_U_22
_atom_site_aniso_U_33
_atom_site_aniso_U_23
_atom_site_aniso_U_13
_atom_site_aniso_U_12
Zn1 0.2694(16) 0.2655(19) 0.1522(12) -0.0034(10) 0.0016(10) 0.1344(13)
Zn2 0.2680(18) 0.2680(18) 0.1499(18) 0.000 0.000 0.1340(9)
Zn3 0.2746(18) 0.2648(19) 0.1664(13) -0.0039(10) 0.0202(10) 0.1314(15)
Zn4 0.2939(19) 0.2939(19) 0.1448(18) 0.000 0.000 0.1470(10)
Zn5 0.318(3) 0.399(3) 0.241(2) 0.040(2) 0.0292(18) 0.118(2)
O1 0.297(9) 0.282(8) 0.172(6) 0.009(6) 0.000(6) 0.159(7)
O2 0.330(10) 0.342(11) 0.183(7) -0.042(6) -0.041(7) 0.186(9)
O3 0.318(3) 0.399(3) 0.241(2) 0.040(2) 0.0292(18) 0.118(2)
O4 0.393(14) 0.46(2) 0.373(18) 0.025(15) 0.071(10) 0.036(17)
O5 0.288(9) 0.222(9) 0.157(6) -0.010(5) -0.012(5) 0.115(7)
O6 0.308(10) 0.235(9) 0.187(7) 0.011(5) 0.064(6) 0.105(8)
O7 0.474(11) 0.504(11) 0.492(12) -0.024(8) 0.083(8) 0.251(9)
O8 0.288(9) 0.250(8) 0.291(10) 0.017(7) 0.072(7) 0.140(7)
O9 0.239(8) 0.305(9) 0.172(7) 0.053(6) -0.010(5) 0.115(7)
O10 0.252(8) 0.266(9) 0.154(6) 0.003(6) -0.010(5) 0.121(6)
O11 0.64(3) 0.51(2) 0.245(12) 0.055(13) -0.055(14) 0.39(2)
O12 0.56(3) 0.378(19) 0.41(2) 0.130(16) 0.025(18) 0.285(19)
O19 0.316(10) 0.298(9) 0.143(6) 0.016(6) 0.003(6) 0.150(8)
O20 0.320(12) 0.348(12) 0.190(8) 0.086(7) 0.006(8) 0.151(10)
O21 1.00(5) 0.79(3) 0.346(19) -0.06(2) 0.07(3) 0.68(4)
O22 0.57(2) 0.68(3) 0.242(15) 0.156(16) 0.090(16) 0.36(2)
O13 0.343(12) 0.352(14) 0.181(7) 0.033(9) 0.017(8) 0.225(12)
O14 0.327(12) 0.398(14) 0.282(10) 0.093(10) 0.053(8) 0.240(11)
O15 0.312(10) 0.249(9) 0.207(9) 0.006(7) 0.067(7) 0.107(8)
O16 0.294(10) 0.280(11) 0.266(10) 0.058(8) 0.094(7) 0.143(9)
O17 0.339(11) 0.376(12) 0.178(7) 0.085(7) 0.053(7) 0.221(11)
O18 0.370(13) 0.518(18) 0.260(10) 0.183(12) 0.133(10) 0.299(14)
C1 0.329(13) 0.306(14) 0.147(8) 0.002(9) 0.001(10) 0.192(12)
C2 0.285(11) 0.272(13) 0.159(7) 0.003(8) -0.013(8) 0.154(10)
C3 0.266(11) 0.265(12) 0.152(7) 0.010(8) 0.001(8) 0.136(9)
C4 0.243(10) 0.309(12) 0.156(7) -0.019(8) -0.024(9) 0.158(9)
C5 0.326(13) 0.314(14) 0.155(7) -0.020(9) -0.009(9) 0.191(11)
C6 0.346(13) 0.347(16) 0.165(8) -0.003(10) -0.003(10) 0.225(12)
C7 0.232(11) 0.313(16) 0.199(10) -0.026(10) -0.032(10) 0.152(11)
C8 0.334(17) 0.49(2) 0.264(12) 0.122(16) 0.032(11) 0.252(18)
C9 0.334(14) 0.57(2) 0.258(15) 0.134(19) 0.019(10) 0.223(16)
C10 0.380(16) 0.55(2) 0.256(13) 0.124(17) 0.027(12) 0.20(2)
C11 0.373(16) 0.56(2) 0.234(8) 0.155(15) 0.008(11) 0.236(18)
C12 0.369(15) 0.60(3) 0.246(13) 0.099(19) 0.015(11) 0.247(18)
C13 0.345(16) 0.60(3) 0.266(11) 0.046(18) 0.012(13) 0.291(19)
C14 0.336(14) 0.51(3) 0.258(10) 0.079(15) 0.030(9) 0.263(16)
C15 0.248(13) 0.258(11) 0.163(9) 0.003(9) 0.047(8) 0.129(10)
C16 0.228(10) 0.247(11) 0.153(8) 0.012(8) 0.026(7) 0.114(9)
C17 0.251(11) 0.243(10) 0.131(8) 0.002(7) 0.018(7) 0.114(10)
C18 0.260(12) 0.207(9) 0.124(7) 0.006(8) 0.034(7) 0.103(9)
C19 0.263(11) 0.226(10) 0.176(9) -0.007(9) 0.041(8) 0.111(9)
C20 0.289(13) 0.257(11) 0.190(10) 0.029(9) 0.082(9) 0.147(11)
C21 0.278(14) 0.211(10) 0.121(8) -0.022(9) -0.024(9) 0.096(11)
C22 0.411(17) 0.261(12) 0.378(17) 0.072(15) 0.241(14) 0.182(13)
C23 0.455(18) 0.398(13) 0.506(16) 0.008(15) 0.122(13) 0.228(15)
C24 0.455(18) 0.398(13) 0.506(16) 0.008(15) 0.122(13) 0.228(15)
C25 0.455(17) 0.392(17) 0.517(17) 0.04(2) 0.161(13) 0.191(16)
C26 0.404(16) 0.311(14) 0.401(15) 0.052(15) 0.249(12) 0.163(15)
C27 0.467(17) 0.317(14) 0.410(16) 0.043(18) 0.232(15) 0.208(15)
C28 0.474(11) 0.504(11) 0.492(12) -0.024(8) 0.083(8) 0.251(9)
C29 0.267(15) 0.311(13) 0.171(11) 0.030(11) 0.038(9) 0.166(12)
C30 0.253(12) 0.281(11) 0.193(12) 0.047(8) 0.037(8) 0.144(9)
C31 0.273(11) 0.280(13) 0.155(9) 0.035(9) 0.033(8) 0.138(9)
C32 0.296(14) 0.277(11) 0.116(7) 0.032(9) 0.006(7) 0.171(10)
C33 0.287(11) 0.309(11) 0.111(7) 0.014(7) 0.002(7) 0.162(9)
C34 0.267(12) 0.322(13) 0.141(8) 0.027(9) 0.012(8) 0.171(10)
C35 0.259(16) 0.33(2) 0.138(10) 0.013(12) 0.014(9) 0.167(17)
C36 0.367(17) 0.43(2) 0.247(16) 0.156(15) 0.102(15) 0.236(14)
C37 0.425(19) 0.39(2) 0.292(16) 0.116(14) 0.054(15) 0.238(15)
C38 0.46(2) 0.41(2) 0.323(16) 0.113(16) 0.033(18) 0.259(15)
C39 0.428(19) 0.43(2) 0.320(19) 0.130(18) 0.045(19) 0.271(16)
C40 0.48(2) 0.41(2) 0.309(16) 0.128(14) 0.028(17) 0.275(16)
C41 0.373(17) 0.46(2) 0.282(14) 0.099(16) 0.033(16) 0.263(15)
C42 0.37(3) 0.32(3) 0.54(6) 0.15(4) 0.11(3) 0.20(2)
C43 0.316(16) 0.346(14) 0.182(11) 0.010(11) 0.001(9) 0.147(13)
C44 0.329(13) 0.314(12) 0.149(8) 0.007(9) -0.019(9) 0.173(12)
C45 0.305(13) 0.293(12) 0.181(8) 0.025(9) -0.011(10) 0.166(11)
C46 0.276(14) 0.295(12) 0.141(9) 0.036(9) -0.004(8) 0.140(11)
C47 0.277(12) 0.349(14) 0.169(9) 0.021(11) 0.025(9) 0.132(11)
C48 0.300(15) 0.368(15) 0.178(9) 0.031(11) 0.035(10) 0.142(12)
C49 0.33(2) 0.235(13) 0.172(16) -0.005(11) -0.026(15) 0.123(15)
C50 0.59(2) 0.61(3) 0.147(15) 0.123(17) 0.096(17) 0.42(2)
C51 0.60(3) 0.62(3) 0.237(18) 0.078(19) 0.100(19) 0.42(2)
C52 0.58(2) 0.66(2) 0.216(17) 0.063(18) 0.066(17) 0.42(2)
C53 0.548(19) 0.66(3) 0.230(18) 0.071(19) 0.030(17) 0.445(19)
C54 0.60(3) 0.62(2) 0.235(17) 0.141(17) 0.133(19) 0.42(2)
C55 0.61(2) 0.60(2) 0.221(19) 0.111(17) 0.160(17) 0.39(2)
C56 0.55(2) 0.60(3) 0.208(17) 0.018(19) 0.01(2) 0.44(2)
P1 0.307(7) 0.349(7) 0.226(6) 0.076(5) 0.038(5) 0.201(6)
N1 0.295(13) 0.362(15) 0.242(14) 0.099(11) 0.095(12) 0.204(11)
P2 0.296(7) 0.281(6) 0.213(5) 0.050(4) 0.067(5) 0.161(5)
N2 0.221(11) 0.397(16) 0.180(9) 0.053(9) 0.053(9) 0.147(11)
P3 0.324(8) 0.371(7) 0.194(5) 0.095(5) 0.087(5) 0.218(7)
N3 0.251(12) 0.348(14) 0.163(10) 0.045(9) 0.047(9) 0.157(11)
P4 0.422(15) 0.370(11) 0.143(4) 0.023(5) 0.008(5) 0.155(10)
N4 0.52(3) 0.277(18) 0.176(11) -0.007(13) -0.004(14) 0.14(3)
O23 0.462(15) 0.400(14) 0.140(7) 0.057(9) 0.002(9) 0.180(12)
O24 0.455(17) 0.542(19) 0.132(8) 0.036(9) 0.002(9) 0.263(15)
O25 0.251(7) 0.251(7) 0.164(9) 0.000 0.000 0.126(4)
O26 0.335(11) 0.417(13) 0.196(7) -0.004(8) 0.043(7) 0.182(10)
O27 0.50(2) 0.362(17) 0.48(3) -0.049(16) 0.031(19) 0.122(16)

loop_
_atom_type_symbol
_atom_type_description
_atom_type_scat_dispersion_real
_atom_type_scat_dispersion_imag
_atom_type_scat_source
C C 0.0030 0.0020 'International Tables Vol C Tables 4.2.6.8 and 6.1.1.4'
H H 0.0000 0.0000 'International Tables Vol C Tables 4.2.6.8 and 6.1.1.4'
N N 0.0060 0.0030 'International Tables Vol C Tables 4.2.6.8 and 6.1.1.4'
O O 0.0110 0.0060 'International Tables Vol C Tables 4.2.6.8 and 6.1.1.4'
P P 0.1020 0.0940 'International Tables Vol C Tables 4.2.6.8 and 6.1.1.4'
Zn Zn 0.2840 1.4300 'International Tables Vol C Tables 4.2.6.8 and 6.1.1.4'

loop_
_geom_angle_atom_site_label_1
_geom_angle_atom_site_label_2
_geom_angle_atom_site_label_3
_geom_angle
_geom_angle_site_symmetry_1
_geom_angle_site_symmetry_3
O10 Zn1 O5 112.3(15) 20_566 19_666
O10 Zn1 O19 114(9) 20_566 .
O5 Zn1 O19 112(5) 19_666 .
O10 Zn1 O25 105(7) 20_566 .
O5 Zn1 O25 108.1(3) 19_666 .
O19 Zn1 O25 104(4) . .
O10 Zn1 Zn1 136(5) 20_566 3_565
O5 Zn1 Zn1 78.5(3) 19_666 3_565
O19 Zn1 Zn1 98.8(15) . 3_565
O25 Zn1 Zn1 35.4(18) . 3_565
O10 Zn1 Zn1 100.1(9) 20_566 2_665
O5 Zn1 Zn1 138.5(3) 19_666 2_665
O19 Zn1 Zn1 75(3) . 2_665
O25 Zn1 Zn1 35.4(18) . 2_665
Zn1 Zn1 Zn1 60.000(1) 3_565 2_665
O10 Zn1 Zn2 76(10) 20_566 .
O5 Zn1 Zn2 102.2(10) 19_666 .
O19 Zn1 Zn2 135(7) . .
O10 Zn1 Zn3 74(7) 20_566 .
O5 Zn1 Zn3 72.5(3) 19_666 .
O19 Zn1 Zn3 75(4) . .
O25 Zn1 Zn3 179.3(2) . .
Zn1 Zn1 Zn3 145.2(19) 3_565 .
Zn1 Zn1 Zn3 144.1(18) 2_665 .
O1 Zn2 O1 114(2) 21_556 20_566
O1 Zn2 O1 114(2) 21_556 19_666
O1 Zn2 O1 114(2) 20_566 19_666
O1 Zn2 O25 104(3) 21_556 .
O1 Zn2 O25 104(3) 20_566 .
O1 Zn2 O25 104(3) 19_666 .
O1 Zn2 Zn1 99(3) 21_556 2_665
O1 Zn2 Zn1 75(7) 20_566 2_665
O1 Zn2 Zn1 134.5(18) 19_666 2_665
O1 Zn2 Zn1 134.5(18) 21_556 .
O1 Zn2 Zn1 99(3) 20_566 .
O1 Zn2 Zn1 75(7) 19_666 .
O1 Zn2 Zn1 75(7) 21_556 3_565
O1 Zn2 Zn1 134.5(18) 20_566 3_565
O1 Zn2 Zn1 99(3) 19_666 3_565
O20 Zn3 O6 115.5(15) . 19_666
O20 Zn3 O9 112(8) . 20_566
O6 Zn3 O9 107(4) 19_666 20_566
O20 Zn3 O8 110(6) . .
O6 Zn3 O8 107.9(4) 19_666 .
O9 Zn3 O8 105(3) 20_566 .
O20 Zn3 Zn1 71(7) . .
O6 Zn3 Zn1 74.3(3) 19_666 .
O9 Zn3 Zn1 72(4) 20_566 .
O8 Zn3 Zn1 176.4(5) . .
O2 Zn4 O2 95(7) 2_655 3_665
O2 Zn4 O2 95(7) 2_655 .
O2 Zn4 O2 95(7) 3_665 .
O2 Zn4 O26 83(8) 2_655 .
O2 Zn4 O26 90(7) 3_665 .
O2 Zn4 O26 174.9(5) . .
O2 Zn4 O26 90(7) 2_655 3_665
O2 Zn4 O26 174.9(5) 3_665 3_665
O2 Zn4 O26 83(8) . 3_665
O26 Zn4 O26 92(7) . 3_665
O2 Zn4 O26 174.9(5) 2_655 2_655
O2 Zn4 O26 83(8) 3_665 2_655
O2 Zn4 O26 90(7) . 2_655
O26 Zn4 O26 92(7) . 2_655
O26 Zn4 O26 92(7) 3_665 2_655
O22 Zn5 O3 126.7(14) 12_565 .
O22 Zn5 O11 117(5) 12_565 12_565
O3 Zn5 O11 95(7) . 12_565
O22 Zn5 O27 101(2) 12_565 .
O3 Zn5 O27 103.0(19) . .
O11 Zn5 O27 114(3) 12_565 .
C7 O1 Zn2 129.6(18) . 19_666
C7 O2 Zn4 138(3) . .
C14 O3 Zn5 131(8) . .
C21 O5 Zn1 139.8(9) . 19_666
C21 O6 Zn3 134(2) . 19_666
C28 O8 Zn3 108(3) . .
C35 O9 Zn3 134(4) . 21_656
C35 O10 Zn1 137(2) . 21_656
C42 O11 Zn5 111(4) . 12_565
C49 O19 Zn1 132(5) . .
C49 O20 Zn3 137.9(9) . .
C56 O22 Zn5 117(2) . 12_565
C1 O13 P1 124.4(11) . .
C8 O14 P1 123(3) . .
C15 O15 P2 121.4(11) . .
C22 O16 P2 121.4(11) . .
C29 O17 P3 121(6) . .
C36 O18 P3 123(2) . .
C6 C1 O13 120(6) . .
C6 C1 C2 121(10) . .
O13 C1 C2 118(4) . .
C3 C2 C1 119(3) . .
C3 C2 H2 120.5 . .
C1 C2 H2 120.5 . .
C2 C3 C4 118(6) . .
C2 C3 H3 120.8 . .
C4 C3 H3 120.8 . .
C5 C4 C3 122(10) . .
C5 C4 C7 119(3) . .
C3 C4 C7 118(6) . .
C4 C5 C6 119(3) . .
C4 C5 H5 120.6 . .
C6 C5 H5 120.6 . .
C1 C6 C5 119(6) . .
C1 C6 H6 120.3 . .
C5 C6 H6 120.3 . .
O1 C7 O2 113(9) . .
O1 C7 C4 119(3) . .
O2 C7 C4 128(6) . .
C9 C8 C13 123(6) . .
C9 C8 O14 120(10) . .
C13 C8 O14 117(4) . .
C8 C9 C10 119(10) . .
C8 C9 H9 120.5 . .
C10 C9 H9 120.5 . .
C11 C10 C9 118(4) . .
C11 C10 H10 120.9 . .
C9 C10 H10 120.9 . .
C12 C11 C10 122(6) . .
C12 C11 C14 117(10) . .
C10 C11 C14 120(4) . .
C11 C12 C13 118(10) . .
C11 C12 H12 120.9 . .
C13 C12 H12 120.9 . .
C8 C13 C12 119(5) . .
C8 C13 H13 120.5 . .
C12 C13 H13 120.5 . .
O3 C14 O4 121(6) . .
O3 C14 C11 119(10) . .
O4 C14 C11 120(5) . .
C16 C15 C20 122.4(11) . .
C16 C15 O15 118(2) . .
C20 C15 O15 120(2) . .
C15 C16 C17 119(2) . .
C15 C16 H16 120.6 . .
C17 C16 H16 120.6 . .
C18 C17 C16 117.7(19) . .
C18 C17 H17 121.1 . .
C16 C17 H17 121.1 . .
C19 C18 C17 123.7(11) . .
C19 C18 C21 120(2) . .
C17 C18 C21 116.5(14) . .
C18 C19 C20 117(3) . .
C18 C19 H19 121.3 . .
C20 C19 H19 121.3 . .
C15 C20 C19 120.0(19) . .
C15 C20 H20 120.0 . .
C19 C20 H20 120.0 . .
O5 C21 O6 115.8(17) . .
O5 C21 C18 123(2) . .
O6 C21 C18 121.6(12) . .
C27 C22 O16 122(3) . .
C27 C22 C23 125(7) . .
O16 C22 C23 113(10) . .
C24 C23 C22 118(9) . .
C24 C23 H23 120.8 . .
C22 C23 H23 120.8 . .
C25 C24 C23 118(3) . .
C25 C24 H24 121.1 . .
C23 C24 H24 121.1 . .
C24 C25 C26 125(7) . .
C24 C25 C28 120(3) . .
C26 C25 C28 115(10) . .
C25 C26 C27 116(10) . .
C25 C26 H26 122.2 . .
C27 C26 H26 122.2 . .
C22 C27 C26 119(3) . .
C22 C27 H27 120.7 . .
C26 C27 H27 120.7 . .
O8 C28 O7 120(5) . .
O8 C28 C25 114(4) . .
O7 C28 C25 126(9) . .
C30 C29 C34 121(3) . .
C30 C29 O17 119(6) . .
C34 C29 O17 120(3) . .
C29 C30 C31 120(5) . .
C29 C30 H30 120.1 . .
C31 C30 H30 120.1 . .
C32 C31 C30 118(2) . .
C32 C31 H31 120.8 . .
C30 C31 H31 120.8 . .
C31 C32 C33 123(4) . .
C31 C32 C35 120(3) . .
C33 C32 C35 117(6) . .
C34 C33 C32 117(6) . .
C34 C33 H33 121.6 . .
C32 C33 H33 121.6 . .
C29 C34 C33 121(3) . .
C29 C34 H34 119.6 . .
C33 C34 H34 119.6 . .
O9 C35 O10 116(4) . .
O9 C35 C32 121(5) . .
O10 C35 C32 123.0(13) . .
C41 C36 O18 119.9(19) . .
C41 C36 C37 123(8) . .
O18 C36 C37 117(9) . .
C36 C37 C38 118(9) . .
C36 C37 H37 121.2 . .
C38 C37 H37 121.2 . .
C39 C38 C37 119.6(19) . .
C39 C38 H38 120.2 . .
C37 C38 H38 120.2 . .
C38 C39 C40 122(8) . .
C38 C39 C42 122(2) . .
C40 C39 C42 116(9) . .
C41 C40 C39 116(9) . .
C41 C40 H40 121.8 . .
C39 C40 H40 121.8 . .
C36 C41 C40 122(2) . .
C36 C41 H41 119.0 . .
C40 C41 H41 119.0 . .
O12 C42 O11 125(6) . .
O12 C42 C39 120(9) . .
O11 C42 C39 115(3) . .
C48 C43 O23 121.8(14) . .
C48 C43 C44 123(8) . .
O23 C43 C44 115(8) . .
C45 C44 C43 115(8) . .
C45 C44 H44 122.3 . .
C43 C44 H44 122.3 . .
C46 C45 C44 120.6(12) . .
C46 C45 H45 119.7 . .
C44 C45 H45 119.7 . .
C45 C46 C47 123(8) . .
C45 C46 C49 119.4(11) . .
C47 C46 C49 117(8) . .
C46 C47 C48 115(9) . .
C46 C47 H47 122.5 . .
C48 C47 H47 122.5 . .
C43 C48 C47 122.6(14) . .
C43 C48 H48 118.7 . .
C47 C48 H48 118.7 . .
O19 C49 O20 118(8) . .
O19 C49 C46 120(7) . .
O20 C49 C46 121.7(10) . .
C55 C50 C51 122.8(14) . .
C55 C50 O24 118(3) . .
C51 C50 O24 119(2) . .
C50 C51 C52 118(2) . .
C50 C51 H51 121.2 . .
C52 C51 H51 121.2 . .
C53 C52 C51 119(2) . .
C53 C52 H52 120.5 . .
C51 C52 H52 120.5 . .
C52 C53 C54 120.7(12) . .
C52 C53 C56 123(2) . .
C54 C53 C56 116.8(18) . .
C55 C54 C53 119(2) . .
C55 C54 H54 120.5 . .
C53 C54 H54 120.5 . .
C54 C55 C50 121(3) . .
C54 C55 H55 119.5 . .
C50 C55 H55 119.5 . .
O22 C56 O21 114.0(13) . .
O22 C56 C53 122(2) . .
O21 C56 C53 124(2) . .
O14 P1 N3 107(6) . .
O14 P1 O13 97.2(16) . .
N3 P1 O13 113(2) . .
O14 P1 N2 111(8) . .
O13 P1 N2 106(3) . .
N3 P2 O16 110.5(13) . .
O16 P2 N1 106.4(17) . .
N3 P2 O15 111(4) . .
O16 P2 O15 97(6) . .
N1 P2 O15 111(8) . .
N2 P3 O17 114(2) . .
N2 P3 N1 120(2) . .
O17 P3 N1 108.5(9) . .
N2 P3 O18 112(7) . .
O17 P3 O18 92(3) . .
N1 P3 O18 107(9) . .
P2 N3 P1 121(2) . .
N4 P4 O24 112.3(19) . .
N4 P4 N4 125(2) . 2_665
O24 P4 N4 105.1(14) . 2_665
N4 P4 O23 106(3) . .
O24 P4 O23 95(10) . .
N4 P4 O23 109(3) 2_665 .
P4 N4 P4 113(2) . 3_565
C43 O23 P4 117(7) . .
C50 O24 P4 122(3) . .
Zn1 O25 Zn1 109(4) 2_665 3_565
Zn1 O25 Zn1 109(4) 2_665 .
Zn1 O25 Zn1 109(4) 3_565 .

loop_
_geom_bond_atom_site_label_1
_geom_bond_atom_site_label_2
_geom_bond_distance
_geom_bond_site_symmetry_2
Zn1 O10 1.86(19) 20_566
Zn1 O19 1.9(2) .
Zn3 O6 1.9(3) 19_666
Zn3 O9 1.9(2) 20_566
Zn5 O22 1.8(2) 12_565
Zn5 O11 2.0(3) 12_565
O1 C7 1.37(15) .
O2 C7 1.38(14) .
O3 C14 1.41(15) .
O4 C14 1.4(2) .
O5 C21 1.35(19) .
O6 C21 1.37(16) .
O6 Zn3 1.9(3) 19_666
O7 C28 1.41(16) .
O8 C28 1.40(19) .
O9 C35 1.35(15) .
O9 Zn3 1.9(2) 21_656
O10 Zn1 1.86(19) 21_656
O11 C42 1.42(18) .
O11 Zn5 2.0(3) 12_565
O12 C42 1.41(15) .
O19 C49 1.36(14) .
O20 C49 1.37(19) .
O21 C56 1.42(18) .
O22 C56 1.4(2) .
O22 Zn5 1.8(2) 12_565
O13 C1 1.4(2) .
O14 C8 1.39(16) .
O14 P1 1.55(19) .
O15 C15 1.40(19) .
O15 P2 1.59(19) .
O16 C22 1.41(17) .
O17 C29 1.40(14) .
O18 C36 1.40(19) .
O18 P3 1.61(17) .
C1 C6 1.37(14) .
C1 C2 1.41(16) .
C2 C3 1.4(2) .
C2 H2 0.9300 .
C3 C4 1.40(15) .
C3 H3 0.9300 .
C4 C5 1.37(16) .
C4 C7 1.4(2) .
C5 C6 1.4(2) .
C5 H5 0.9300 .
C6 H6 0.9300 .
C8 C9 1.35(14) .
C8 C13 1.4(2) .
C9 C10 1.40(16) .
C9 H9 0.9300 .
C10 C11 1.4(2) .
C10 H10 0.9300 .
C11 C12 1.37(14) .
C11 C14 1.43(16) .
C12 C13 1.40(16) .
C12 H12 0.9300 .
C13 H13 0.9300 .
C15 C16 1.35(19) .
C15 C20 1.36(16) .
C16 C17 1.40(19) .
C16 H16 0.9300 .
C17 C18 1.37(17) .
C17 H17 0.9300 .
C18 C19 1.35(19) .
C19 C20 1.38(19) .
C19 H19 0.9300 .
C20 H20 0.9300 .
C22 C27 1.31(18) .
C22 C23 1.42(15) .
C23 C24 1.38(18) .
C23 H23 0.9300 .
C24 C25 1.36(18) .
C24 H24 0.9300 .
C25 C26 1.41(14) .
C25 C28 1.44(18) .
C26 C27 1.45(19) .
C26 H26 0.9300 .
C27 H27 0.9300 .
C29 C30 1.37(15) .
C29 C34 1.4(2) .
C30 C31 1.39(14) .
C30 H30 0.9300 .
C31 H31 0.9300 .
C32 C33 1.39(15) .
C32 C35 1.44(14) .
C33 C34 1.38(14) .
C33 H33 0.9300 .
C34 H34 0.9300 .
C36 C41 1.29(17) .
C36 C37 1.40(14) .
C37 C38 1.40(19) .
C37 H37 0.9300 .
C38 C39 1.36(18) .
C38 H38 0.9300 .
C39 C40 1.41(14) .
C39 C42 1.45(19) .
C40 C41 1.40(18) .
C40 H40 0.9300 .
C41 H41 0.9300 .
C43 C48 1.31(18) .
C43 O23 1.40(17) .
C43 C44 1.42(15) .
C44 C45 1.40(17) .
C44 H44 0.9300 .
C45 C46 1.36(19) .
C45 H45 0.9300 .
C46 C47 1.39(14) .
C46 C49 1.43(17) .
C47 C48 1.40(17) .
C47 H47 0.9300 .
C48 H48 0.9300 .
C50 C55 1.35(17) .
C50 C51 1.4(2) .
C50 O24 1.39(18) .
C51 C52 1.43(18) .
C51 H51 0.9300 .
C52 C53 1.38(17) .
C52 H52 0.9300 .
C53 C54 1.4(2) .
C53 C56 1.43(19) .
C54 C55 1.35(17) .
C54 H54 0.9300 .
C55 H55 0.9300 .
P4 O24 1.60(17) .
P4 N4 1.6(2) 2_665
P4 O23 1.67(18) .

loop_
_geom_torsion_atom_site_label_1
_geom_torsion_atom_site_label_2
_geom_torsion_atom_site_label_3
_geom_torsion_atom_site_label_4
_geom_torsion
_geom_torsion_site_symmetry_1
_geom_torsion_site_symmetry_4
O10 Zn1 Zn2 O1 -178.4(5) 20_566 21_556
O5 Zn1 Zn2 O1 -68(3) 19_666 21_556
O19 Zn1 Zn2 O1 72(4) . 21_556
O25 Zn1 Zn2 O1 35.9(18) . 21_556
O5 Zn1 Zn2 O1 154.2(17) 19_666 20_566
O19 Zn1 Zn2 O1 -66(3) . 20_566
O25 Zn1 Zn2 O1 -101.7(8) . 20_566
O5 Zn1 Zn2 O1 41.3(10) 19_666 19_666
O19 Zn1 Zn2 O1 -178.8(5) . 19_666
O25 Zn1 Zn2 O1 145.4(18) . 19_666
O10 Zn1 Zn2 O25 145.7(18) 20_566 .
O5 Zn1 Zn2 O25 -104.1(9) 19_666 .
O19 Zn1 Zn2 O25 35.8(18) . .
Zn3 Zn1 Zn2 O25 178.85(17) . .
O5 Zn1 Zn2 Zn1 -139.3(9) 19_666 2_665
O19 Zn1 Zn3 O20 12.9(11) . .
O25 Zn1 Zn3 O20 -57(20) . .
O5 Zn1 Zn3 O6 7.6(14) 19_666 19_666
O25 Zn1 Zn3 O6 178(100) . 19_666
Zn2 Zn1 Zn3 O6 94.2(6) . 19_666
O25 Zn1 Zn3 O9 64(19) . 20_566
O10 Zn1 Zn3 O8 1(5) 20_566 .
O5 Zn1 Zn3 O8 -119(7) 19_666 .
O19 Zn1 Zn3 O8 121(10) . .
O25 Zn1 Zn3 O8 51(21) . .
Zn1 Zn1 Zn3 O8 -154(5) 3_565 .
Zn1 Zn1 Zn3 O8 86(10) 2_665 .
Zn2 Zn1 Zn3 O8 -33(7) . .
O2 Zn4 O2 C7 105(8) 2_655 .
O2 Zn4 O2 C7 10.3(13) 3_665 .
O22 Zn5 O3 C14 37.0(19) 12_565 .
O11 Zn5 O3 C14 166.6(15) 12_565 .
O27 Zn5 O3 C14 -77.6(16) . .
O20 Zn3 O8 C28 -44(6) . .
O6 Zn3 O8 C28 83.1(10) 19_666 .
O9 Zn3 O8 C28 -163(3) 20_566 .
Zn1 Zn3 O8 C28 -151(6) . .
O10 Zn1 O19 C49 56.2(17) 20_566 .
O5 Zn1 O19 C49 -72.6(12) 19_666 .
O25 Zn1 O19 C49 170.6(11) . .
Zn1 Zn1 O19 C49 -153.7(14) 3_565 .
Zn1 Zn1 O19 C49 150.8(13) 2_665 .
Zn2 Zn1 O19 C49 150.2(12) . .
Zn3 Zn1 O19 C49 -8.7(11) . .
O6 Zn3 O20 C49 36(5) 19_666 .
O9 Zn3 O20 C49 -87(4) 20_566 .
O8 Zn3 O20 C49 158(2) . .
Zn1 Zn3 O20 C49 -26(2) . .
P1 O13 C1 C6 -100(3) . .
P1 O13 C1 C2 79(2) . .
C6 C1 C2 C3 1.4(14) . .
O13 C1 C2 C3 -177.7(13) . .
C1 C2 C3 C4 -0.6(13) . .
C2 C3 C4 C5 -4.1(16) . .
C2 C3 C4 C7 175.4(11) . .
C3 C4 C5 C6 7.9(19) . .
C7 C4 C5 C6 -171.6(13) . .
O13 C1 C6 C5 -178.5(15) . .
C2 C1 C6 C5 2.4(19) . .
C4 C5 C6 C1 -7(3) . .
Zn2 O1 C7 O2 10.3(15) 19_666 .
Zn2 O1 C7 C4 -172.0(8) 19_666 .
Zn4 O2 C7 O1 -70(3) . .
Zn4 O2 C7 C4 113(3) . .
C5 C4 C7 O1 167(3) . .
C3 C4 C7 O1 -12(3) . .
C5 C4 C7 O2 -15(3) . .
C3 C4 C7 O2 165(3) . .
P1 O14 C8 C9 -68.8(16) . .
P1 O14 C8 C13 109.5(15) . .
C13 C8 C9 C10 0.9(17) . .
O14 C8 C9 C10 179.1(16) . .
C8 C9 C10 C11 2.7(17) . .
C9 C10 C11 C12 -8(3) . .
C9 C10 C11 C14 -179.4(15) . .
C10 C11 C12 C13 9(3) . .
C14 C11 C12 C13 -179.2(19) . .
C9 C8 C13 C12 0(3) . .
O14 C8 C13 C12 -178(2) . .
C11 C12 C13 C8 -5(3) . .
Zn5 O3 C14 O4 6(2) . .
Zn5 O3 C14 C11 -173.8(13) . .
C12 C11 C14 O3 174.6(16) . .
C10 C11 C14 O3 -13(2) . .
C12 C11 C14 O4 -5(2) . .
C10 C11 C14 O4 167(2) . .
P2 O15 C15 C16 84(7) . .
P2 O15 C15 C20 -96(6) . .
C20 C15 C16 C17 -0.5(13) . .
O15 C15 C16 C17 -180(100) . .
C15 C16 C17 C18 1.3(12) . .
C16 C17 C18 C19 -2.8(15) . .
C16 C17 C18 C21 175.4(11) . .
C17 C18 C19 C20 3.2(18) . .
C21 C18 C19 C20 -175.0(12) . .
C16 C15 C20 C19 0.8(17) . .
O15 C15 C20 C19 180(100) . .
C18 C19 C20 C15 -2.1(18) . .
Zn1 O5 C21 O6 11(2) 19_666 .
Zn1 O5 C21 C18 -169.2(17) 19_666 .
Zn3 O6 C21 O5 -25(4) 19_666 .
Zn3 O6 C21 C18 155(3) 19_666 .
C19 C18 C21 O5 175.0(13) . .
C17 C18 C21 O5 -3.3(14) . .
C19 C18 C21 O6 -5.2(15) . .
C17 C18 C21 O6 176.5(10) . .
P2 O16 C22 C27 89.3(16) . .
P2 O16 C22 C23 -88.1(15) . .
C27 C22 C23 C24 -0.5(16) . .
O16 C22 C23 C24 176.8(14) . .
C22 C23 C24 C25 -0.4(16) . .
C23 C24 C25 C26 3(2) . .
C23 C24 C25 C28 -178.1(14) . .
C24 C25 C26 C27 -5(3) . .
C28 C25 C26 C27 176.2(14) . .
O16 C22 C27 C26 -178.6(14) . .
C23 C22 C27 C26 -2(2) . .
C25 C26 C27 C22 4(2) . .
Zn3 O8 C28 O7 0.6(18) . .
Zn3 O8 C28 C25 -178.2(10) . .
C24 C25 C28 O8 -177.0(17) . .
C26 C25 C28 O8 1.5(19) . .
C24 C25 C28 O7 4(2) . .
C26 C25 C28 O7 -177(2) . .
P3 O17 C29 C30 -100(6) . .
P3 O17 C29 C34 81(6) . .
C34 C29 C30 C31 -0.5(13) . .
O17 C29 C30 C31 -179(100) . .
C29 C30 C31 C32 -3.1(13) . .
C30 C31 C32 C33 4.8(16) . .
C30 C31 C32 C35 -172.5(9) . .
C31 C32 C33 C34 -2.9(16) . .
C35 C32 C33 C34 174.5(10) . .
C30 C29 C34 C33 2.4(17) . .
O17 C29 C34 C33 -179(100) . .
C32 C33 C34 C29 -0.8(17) . .
Zn3 O9 C35 O10 -35.0(18) 21_656 .
Zn3 O9 C35 C32 148.9(14) 21_656 .
Zn1 O10 C35 O9 7.8(17) 21_656 .
Zn1 O10 C35 C32 -176.1(8) 21_656 .
C31 C32 C35 O9 -11.4(16) . .
C33 C32 C35 O9 171.0(12) . .
C31 C32 C35 O10 172.7(12) . .
C33 C32 C35 O10 -4.8(15) . .
P3 O18 C36 C41 -119(5) . .
P3 O18 C36 C37 66(6) . .
C41 C36 C37 C38 1.8(16) . .
O18 C36 C37 C38 176.9(15) . .
C36 C37 C38 C39 1.1(16) . .
C37 C38 C39 C40 0(2) . .
C37 C38 C39 C42 178.8(14) . .
C38 C39 C40 C41 -4(3) . .
C42 C39 C40 C41 177.4(17) . .
O18 C36 C41 C40 179.1(18) . .
C37 C36 C41 C40 -6(3) . .
C39 C40 C41 C36 7(3) . .
Zn5 O11 C42 O12 14(2) 12_565 .
Zn5 O11 C42 C39 -170.5(12) 12_565 .
C38 C39 C42 O12 10(3) . .
C40 C39 C42 O12 -172(2) . .
C38 C39 C42 O11 -166(3) . .
C40 C39 C42 O11 12(3) . .
C48 C43 C44 C45 2.0(15) . .
O23 C43 C44 C45 -179.7(12) . .
C43 C44 C45 C46 0.6(13) . .
C44 C45 C46 C47 0.5(18) . .
C44 C45 C46 C49 -178.9(11) . .
C45 C46 C47 C48 -4(2) . .
C49 C46 C47 C48 175.5(13) . .
O23 C43 C48 C47 176.0(16) . .
C44 C43 C48 C47 -6(2) . .
C46 C47 C48 C43 6(2) . .
Zn1 O19 C49 O20 -1.9(18) . .
Zn1 O19 C49 C46 171.0(10) . .
Zn3 O20 C49 O19 29(2) . .
Zn3 O20 C49 C46 -144(2) . .
C45 C46 C49 O19 9.8(16) . .
C47 C46 C49 O19 -169.6(12) . .
C45 C46 C49 O20 -177.6(13) . .
C47 C46 C49 O20 3.1(16) . .
C55 C50 C51 C52 -1.8(16) . .
O24 C50 C51 C52 180(100) . .
C50 C51 C52 C53 -1.1(16) . .
C51 C52 C53 C54 3(2) . .
C51 C52 C53 C56 -175.4(15) . .
C52 C53 C54 C55 -2(3) . .
C56 C53 C54 C55 176.2(18) . .
C53 C54 C55 C50 0(3) . .
C51 C50 C55 C54 3(3) . .
O24 C50 C55 C54 -179(100) . .
Zn5 O22 C56 O21 4(2) 12_565 .
Zn5 O22 C56 C53 -178.1(11) 12_565 .
C52 C53 C56 O22 5(2) . .
C54 C53 C56 O22 -174(2) . .
C52 C53 C56 O21 -178.2(18) . .
C54 C53 C56 O21 3(2) . .
C8 O14 P1 N3 -167(2) . .
C8 O14 P1 O13 -50(3) . .
C8 O14 P1 N2 60(8) . .
C1 O13 P1 O14 162(3) . .
C1 O13 P1 N3 -85(3) . .
C1 O13 P1 N2 48(7) . .
C22 O16 P2 N3 41(7) . .
C22 O16 P2 N1 170.3(16) . .
C22 O16 P2 O15 -75(5) . .
P3 N1 P2 N3 9.1(14) . .
P3 N1 P2 O16 -116(3) . .
P3 N1 P2 O15 139(5) . .
C15 O15 P2 N3 38.5(14) . .
C15 O15 P2 O16 153.7(11) . .
C15 O15 P2 N1 -95.6(18) . .
O14 P1 N2 P3 112(7) . .
N3 P1 N2 P3 -13.6(18) . .
O13 P1 N2 P3 -143.1(14) . .
P1 N2 P3 O17 140.2(12) . .
P1 N2 P3 N1 10.0(18) . .
C29 O17 P3 N1 46(8) . .
C29 O17 P3 O18 154.9(15) . .
P2 N1 P3 N2 -7.9(12) . .
P2 N1 P3 O17 -140.2(12) . .
P2 N1 P3 O18 121.2(9) . .
C36 O18 P3 N2 50(4) . .
C36 O18 P3 O17 166(2) . .
C36 O18 P3 N1 -83.7(16) . .
O16 P2 N3 P1 110.1(19) . .
N1 P2 N3 P1 -13(2) . .
O15 P2 N3 P1 -143(6) . .
O14 P1 N3 P2 -112.6(13) . .
O13 P1 N3 P2 141.4(10) . .
N2 P1 N3 P2 15.3(14) . .
O24 P4 N4 P4 -108(7) . 3_565
N4 P4 N4 P4 21(5) 2_665 3_565
O23 P4 N4 P4 149(4) . 3_565
C48 C43 O23 P4 100(2) . .
C44 C43 O23 P4 -78(2) . .
N4 P4 O23 C43 -45.5(18) . .
O24 P4 O23 C43 -160(3) . .
N4 P4 O23 C43 91(6) 2_665 .
C55 C50 O24 P4 77(8) . .
C51 C50 O24 P4 -105(7) . .
N4 P4 O24 C50 -39(3) . .
N4 P4 O24 C50 -178(2) 2_665 .
O23 P4 O24 C50 70.4(18) . .
O19 Zn1 O25 Zn1 -34.6(7) . 2_665
O10 Zn1 O25 Zn1 -154.9(6) 20_566 3_565
Zn3 Zn1 O25 Zn1 155(95) . 3_565
Zn3 Zn1 O25 Zn2 -85(19) . .
O1 Zn2 O25 Zn1 85.6(3) 21_556 2_665
O1 Zn2 O25 Zn1 -34.4(3) 20_566 2_665
O1 Zn2 O25 Zn1 -154.4(3) 19_666 2_665
O1 Zn2 O25 Zn1 -34.4(3) 21_556 3_565
O1 Zn2 O25 Zn1 -154.4(3) 20_566 3_565
O1 Zn2 O25 Zn1 85.6(3) 19_666 3_565
O1 Zn2 O25 Zn1 -154.4(3) 21_556 .
O1 Zn2 O25 Zn1 85.6(3) 20_566 .
O1 Zn2 O25 Zn1 -34.4(3) 19_666 .
